data_4109713
loop_
_publ_author_name
'Erin N. Guidry'
'Jean Li'
'J. Fraser Stoddart'
'Robert H. Grubbs'

_publ_section_title
;
 Bifunctional [c2]Daisy-Chains and Their Incorporation into Mechanically
 Interlocked Polymers
;
_journal_name_full 'Journal of the American Chemical Society'
_journal_page_first 8944
_journal_page_last 8945
_journal_paper_doi 10.1021/ja0725100
_journal_volume 129
_journal_year 2007
_chemical_formula_moiety 'C32 H47 N O8, F6 P'
_chemical_formula_sum 'C32 H47 F6 N O8 P'
_chemical_formula_weight 718.68
_chemical_name_systematic
; 
 ? 
;
_space_group_IT_number 2
_symmetry_cell_setting triclinic
_symmetry_space_group_name_Hall '-P 1'
_symmetry_space_group_name_H-M 'P -1'
_atom_sites_solution_hydrogens geom
_atom_sites_solution_primary direct
_atom_sites_solution_secondary difmap
_audit_creation_method SHELXL-97
_cell_angle_alpha 88.5930(10)
_cell_angle_beta 79.9180(10)
_cell_angle_gamma 72.7780(10)
_cell_formula_units_Z 8
_cell_length_a 14.0429(5)
_cell_length_b 18.2532(6)
_cell_length_c 29.4389(9)
_cell_measurement_reflns_used 18425
_cell_measurement_temperature 100(2)
_cell_measurement_theta_max 21.38
_cell_measurement_theta_min 2.19
_cell_volume 7093.4(4)
_computing_cell_refinement 'Bruker SAINT v6.45A'
_computing_data_collection 'Bruker SMART v5.630'
_computing_data_reduction 'Bruker SAINT v6.45A'
_computing_molecular_graphics 'Bruker XP v5.1'
_computing_publication_material 'Bruker XCIF v6.12'
_computing_structure_refinement 'Bruker XL v6.12'
_computing_structure_solution 'Bruker XS v6.12'
_diffrn_ambient_temperature 100(2)
_diffrn_measured_fraction_theta_full 1.000
_diffrn_measured_fraction_theta_max 1.000
_diffrn_measurement_device_type 'Bruker SMART 1000'
_diffrn_measurement_method '\w scans at 7 \f settings'
_diffrn_radiation_monochromator graphite
_diffrn_radiation_source 'fine-focus sealed tube'
_diffrn_radiation_type MoK\a
_diffrn_radiation_wavelength 0.71073
_diffrn_reflns_av_R_equivalents 0.0890
_diffrn_reflns_av_sigmaI/netI 0.0548
_diffrn_reflns_limit_h_max 13
_diffrn_reflns_limit_h_min -13
_diffrn_reflns_limit_k_max 17
_diffrn_reflns_limit_k_min -17
_diffrn_reflns_limit_l_max 28
_diffrn_reflns_limit_l_min -28
_diffrn_reflns_number 77684
_diffrn_reflns_theta_full 20.00
_diffrn_reflns_theta_max 20.00
_diffrn_reflns_theta_min 0.70
_exptl_absorpt_coefficient_mu 0.157
_exptl_absorpt_correction_T_max 0.9602
_exptl_absorpt_correction_T_min 0.9340
_exptl_absorpt_correction_type none
_exptl_crystal_colour Colorless
_exptl_crystal_density_diffrn 1.346
_exptl_crystal_density_meas 0
_exptl_crystal_description Triangular
_exptl_crystal_F_000 3032
_exptl_crystal_size_max 0.44
_exptl_crystal_size_mid 0.33
_exptl_crystal_size_min 0.26
_refine_diff_density_max 1.289
_refine_diff_density_min -0.613
_refine_diff_density_rms 0.120
_refine_ls_extinction_method none
_refine_ls_goodness_of_fit_ref 2.495
_refine_ls_hydrogen_treatment Riding
_refine_ls_matrix_type 'Full matrix'
_refine_ls_number_parameters 1676
_refine_ls_number_reflns 13265
_refine_ls_number_restraints 2326
_refine_ls_restrained_S_all 2.434
_refine_ls_R_factor_all 0.1810
_refine_ls_R_factor_gt 0.1327
_refine_ls_shift/su_max 0.001
_refine_ls_shift/su_mean 0.000
_refine_ls_structure_factor_coef Fsqd
_refine_ls_weighting_details 'calc w=1/[\s^2^(Fo^2^)+(0.1000P)^2^+0.0000P] where P=(Fo^2^+2Fc^2^)/3'
_refine_ls_weighting_scheme calc
_refine_ls_wR_factor_gt 0.3472
_refine_ls_wR_factor_ref 0.3760
_reflns_number_gt 8696
_reflns_number_total 13265
_reflns_threshold_expression >2sigma(I)
_cod_data_source_file ja0725100si20070410_112753.cif
_cod_data_source_block eng02
_cod_depositor_comments
;
The following automatic conversions were performed:

'_atom_sites_solution_primary' value 'direct methods' was changed to
'direct'.

'_atom_sites_solution_secondary' value 'Difference Fourier map' was
changed to 'difmap'.

'_atom_sites_solution_hydrogens' value 'Geometric positions' was
changed to 'geom'.

Automatic conversion script
Id: cif_fix_values 6452 2018-10-05 10:23:21Z andrius 
;
_cod_database_code 4109713

loop_
_symmetry_equiv_pos_as_xyz
'x, y, z'
'-x, -y, -z'

loop_
_atom_site_label
_atom_site_type_symbol
_atom_site_fract_x
_atom_site_fract_y
_atom_site_fract_z
_atom_site_U_iso_or_equiv
_atom_site_adp_type
_atom_site_occupancy
_atom_site_symmetry_multiplicity
_atom_site_calc_flag
_atom_site_refinement_flags
_atom_site_disorder_assembly
_atom_site_disorder_group
O1A O 0.5773(5) 0.4031(4) 0.9694(2) 0.0527(18) Uani 1 1 d U A .
O2A O 0.5049(6) 0.2758(5) 1.0050(3) 0.089(3) Uani 1 1 d DU . .
O3A O 0.5716(10) 0.1185(7) 0.9668(4) 0.155(4) Uani 1 1 d DU . .
O4A O 1.0089(8) 0.1312(6) 0.9561(4) 0.149(4) Uani 1 1 d DU . .
O5A O 0.9199(5) 0.2906(4) 0.9807(3) 0.069(2) Uani 1 1 d U A .
O6A O 0.7574(5) 0.4138(4) 0.9665(2) 0.0479(18) Uani 1 1 d U . .
O7A O 0.7813(6) 0.5830(6) 0.5868(3) 0.098(3) Uani 1 1 d U . .
O8A O 0.9965(7) 0.3555(5) 0.6394(3) 0.076(2) Uani 1 1 d U . .
N1A N 0.7640(6) 0.5336(5) 0.7855(3) 0.053(2) Uani 1 1 d U . .
H1AA H 0.7555 0.4884 0.7816 0.064 Uiso 1 1 calc R . .
C1A C 0.6088(8) 0.4496(6) 0.9354(4) 0.046(3) Uani 1 1 d U . .
C2A C 0.5517(7) 0.4881(6) 0.9033(4) 0.050(3) Uani 1 1 d U . .
H2AA H 0.4847 0.4854 0.9046 0.060 Uiso 1 1 calc R . .
C3A C 0.5908(7) 0.5300(6) 0.8699(4) 0.049(3) Uani 1 1 d U . .
H3AA H 0.5514 0.5554 0.8478 0.059 Uiso 1 1 calc R . .
C4A C 0.6879(7) 0.5353(6) 0.8681(4) 0.045(3) Uani 1 1 d U . .
C5A C 0.7447(8) 0.4979(6) 0.9005(4) 0.047(3) Uani 1 1 d U . .
H5AA H 0.8109 0.5020 0.8996 0.057 Uiso 1 1 calc R . .
C6A C 0.7068(7) 0.4547(6) 0.9340(3) 0.041(2) Uani 1 1 d U . .
C7A C 0.7324(8) 0.5774(6) 0.8306(4) 0.052(3) Uani 1 1 d U . .
H7AA H 0.7921 0.5880 0.8393 0.063 Uiso 1 1 calc R . .
H7AB H 0.6821 0.6272 0.8270 0.063 Uiso 1 1 calc R . .
C8A C 0.8119(9) 0.5747(7) 0.7474(4) 0.066(3) Uani 1 1 d U . .
H8AA H 0.7652 0.6268 0.7454 0.080 Uiso 1 1 calc R . .
H8AB H 0.8748 0.5805 0.7556 0.080 Uiso 1 1 calc R . .
C9A C 0.8372(9) 0.5351(7) 0.7007(4) 0.059(3) Uani 1 1 d U . .
C10A C 0.7966(8) 0.5731(7) 0.6644(4) 0.064(3) Uani 1 1 d U . .
H10A H 0.7508 0.6234 0.6692 0.076 Uiso 1 1 calc R . .
C11A C 0.8224(9) 0.5379(8) 0.6210(5) 0.070(3) Uani 1 1 d U . .
C12A C 0.8875(9) 0.4659(8) 0.6139(4) 0.064(3) Uani 1 1 d U . .
H12A H 0.9038 0.4419 0.5841 0.076 Uiso 1 1 calc R . .
C13A C 0.9305(9) 0.4273(7) 0.6502(4) 0.063(3) Uani 1 1 d U . .
C14A C 0.9058(8) 0.4614(7) 0.6940(4) 0.057(3) Uani 1 1 d U . .
H14A H 0.9348 0.4353 0.7189 0.068 Uiso 1 1 calc R . .
C15A C 0.8145(12) 0.5504(11) 0.5406(5) 0.138(7) Uani 1 1 d U . .
H15A H 0.7823 0.5872 0.5190 0.208 Uiso 1 1 calc R . .
H15B H 0.7957 0.5031 0.5390 0.208 Uiso 1 1 calc R . .
H15C H 0.8882 0.5388 0.5324 0.208 Uiso 1 1 calc R . .
C16A C 1.0550(11) 0.3184(8) 0.6711(5) 0.095(4) Uani 1 1 d U . .
H16A H 1.0977 0.2679 0.6584 0.142 Uiso 1 1 calc R . .
H16B H 1.0107 0.3121 0.6996 0.142 Uiso 1 1 calc R . .
H16C H 1.0979 0.3490 0.6777 0.142 Uiso 1 1 calc R . .
C17A C 0.4730(8) 0.4035(6) 0.9745(4) 0.059(3) Uani 1 1 d U . .
H17A H 0.4609 0.3828 0.9460 0.070 Uiso 1 1 calc R A .
H17B H 0.4273 0.4565 0.9804 0.070 Uiso 1 1 calc R . .
C18A C 0.4533(9) 0.3534(7) 1.0151(4) 0.072(3) Uani 1 1 d DU A .
H18A H 0.4752 0.3703 1.0423 0.086 Uiso 1 1 calc R . .
H18B H 0.3797 0.3601 1.0232 0.086 Uiso 1 1 calc R . .
C19A C 0.4382(15) 0.2387(11) 0.9879(7) 0.104(5) Uani 0.800(13) 1 d PU A 1
H19A H 0.3683 0.2601 1.0051 0.125 Uiso 0.800(13) 1 calc PR A 1
H19B H 0.4374 0.2498 0.9549 0.125 Uiso 0.800(13) 1 calc PR A 1
C19E C 0.463(3) 0.2192(12) 1.0294(5) 0.112(8) Uani 0.200(13) 1 d PDU A 2
H19M H 0.3917 0.2431 1.0438 0.134 Uiso 0.200(13) 1 calc PR A 2
H19N H 0.5021 0.1966 1.0540 0.134 Uiso 0.200(13) 1 calc PR A 2
C20A C 0.4712(13) 0.1570(9) 0.9934(5) 0.125(5) Uani 1 1 d DU A .
H20A H 0.4214 0.1347 0.9838 0.150 Uiso 0.800(13) 1 calc PR A 1
H20B H 0.4722 0.1466 1.0264 0.150 Uiso 0.800(13) 1 calc PR A 1
H20M H 0.4443 0.1172 1.0095 0.150 Uiso 0.200(13) 1 calc PR A 2
H20N H 0.4262 0.1807 0.9712 0.150 Uiso 0.200(13) 1 calc PR A 2
C21A C 0.5643(9) 0.0660(10) 0.9323(6) 0.204(8) Uiso 0.800(13) 1 d PDU A 1
H21A H 0.5130 0.0930 0.9136 0.244 Uiso 0.800(13) 1 calc PR A 1
H21B H 0.5429 0.0231 0.9477 0.244 Uiso 0.800(13) 1 calc PR A 1
C22A C 0.6682(12) 0.0345(11) 0.9009(4) 0.199(8) Uiso 0.800(13) 1 d PDU A 1
H22A H 0.6904 0.0773 0.8860 0.239 Uiso 0.800(13) 1 calc PR A 1
H22B H 0.6635 0.0001 0.8765 0.239 Uiso 0.800(13) 1 calc PR A 1
C21E C 0.5643(11) 0.0675(18) 0.9314(11) 0.188(9) Uiso 0.200(13) 1 d PDU A 2
H21M H 0.5145 0.0958 0.9124 0.226 Uiso 0.200(13) 1 calc PR A 2
H21N H 0.5414 0.0248 0.9459 0.226 Uiso 0.200(13) 1 calc PR A 2
C22E C 0.6693(17) 0.0358(19) 0.9008(5) 0.205(11) Uiso 0.200(13) 1 d PDU A 2
H22M H 0.6924 0.0786 0.8866 0.246 Uiso 0.200(13) 1 calc PR A 2
H22N H 0.6652 0.0022 0.8758 0.246 Uiso 0.200(13) 1 calc PR A 2
C23A C 0.7448(10) -0.0102(15) 0.9308(5) 0.236(9) Uiso 1 1 d DU . .
H23A H 0.7603 0.0249 0.9516 0.283 Uiso 1 1 calc R A 1
H23B H 0.7193 -0.0485 0.9495 0.283 Uiso 1 1 calc R A 1
C24A C 0.8381(9) -0.0492(12) 0.8943(6) 0.266(11) Uiso 1 1 d DU A .
H24A H 0.8305 -0.0608 0.8641 0.319 Uiso 1 1 calc R . .
C25A C 0.9343(8) -0.0672(7) 0.9064(7) 0.243(10) Uiso 1 1 d DU . .
H25A H 0.9843 -0.1142 0.8960 0.292 Uiso 1 1 calc R A .
C26A C 0.9578(11) -0.0097(9) 0.9369(4) 0.163(7) Uiso 1 1 d DU A .
H26A H 0.9990 -0.0363 0.9598 0.196 Uiso 0.800(13) 1 calc PR A 1
H26B H 0.8949 0.0272 0.9532 0.196 Uiso 0.800(13) 1 calc PR A 1
H26M H 1.0289 -0.0276 0.9418 0.196 Uiso 0.200(13) 1 calc PR A 2
H26N H 0.9121 -0.0007 0.9672 0.196 Uiso 0.200(13) 1 calc PR A 2
C27A C 1.0179(13) 0.0303(8) 0.9011(4) 0.117(6) Uiso 0.800(13) 1 d PDU A 1
H27A H 1.0647 -0.0078 0.8779 0.140 Uiso 0.800(13) 1 calc PR A 1
H27B H 0.9709 0.0692 0.8850 0.140 Uiso 0.800(13) 1 calc PR A 1
C28A C 1.0784(7) 0.0691(7) 0.9262(6) 0.125(6) Uiso 0.800(13) 1 d PDU A 1
H28A H 1.1204 0.0310 0.9448 0.150 Uiso 0.800(13) 1 calc PR A 1
H28B H 1.1241 0.0894 0.9034 0.150 Uiso 0.800(13) 1 calc PR A 1
C27E C 0.938(4) 0.0629(14) 0.9079(12) 0.150(12) Uiso 0.200(13) 1 d PDU A 2
H27M H 0.9982 0.0590 0.8836 0.180 Uiso 0.200(13) 1 calc PR A 2
H27N H 0.8795 0.0671 0.8926 0.180 Uiso 0.200(13) 1 calc PR A 2
C28E C 0.917(2) 0.1350(10) 0.9386(19) 0.119(10) Uiso 0.200(13) 1 d PDU A 2
H28M H 0.8976 0.1817 0.9205 0.143 Uiso 0.200(13) 1 calc PR A 2
H28N H 0.8612 0.1370 0.9646 0.143 Uiso 0.200(13) 1 calc PR A 2
C29A C 1.0381(11) 0.1825(8) 0.9713(6) 0.140(6) Uani 1 1 d DU A .
H29A H 1.0537 0.2127 0.9442 0.167 Uiso 1 1 calc R . .
H29B H 1.1041 0.1553 0.9802 0.167 Uiso 1 1 calc R . .
C30A C 0.9931(11) 0.2315(8) 1.0034(6) 0.103(4) Uani 1 1 d U . .
H30A H 1.0410 0.2535 1.0151 0.123 Uiso 1 1 calc R A .
H30B H 0.9575 0.2087 1.0294 0.123 Uiso 1 1 calc R . .
C31A C 0.9023(8) 0.3636(7) 1.0013(4) 0.061(3) Uani 1 1 d U . .
H31A H 0.9667 0.3706 1.0067 0.073 Uiso 1 1 calc R A .
H31B H 0.8558 0.3689 1.0313 0.073 Uiso 1 1 calc R . .
C32A C 0.8560(7) 0.4216(6) 0.9688(3) 0.049(3) Uani 1 1 d U A .
H32A H 0.8492 0.4739 0.9799 0.059 Uiso 1 1 calc R . .
H32B H 0.8991 0.4126 0.9378 0.059 Uiso 1 1 calc R . .
O1B O 0.6916(5) 0.3952(4) 0.7785(3) 0.062(2) Uani 1 1 d U . .
O2B O 0.5767(6) 0.5423(6) 0.7506(3) 0.090(3) Uani 1 1 d U B .
O3B O 0.5487(9) 0.6981(7) 0.7852(4) 0.164(4) Uani 1 1 d DU . .
O4B O 0.9372(8) 0.5996(7) 0.8623(4) 0.129(4) Uani 1 1 d DU . .
O5B O 0.9717(6) 0.4684(6) 0.8037(4) 0.116(3) Uani 1 1 d U . .
O6B O 0.8592(5) 0.3673(4) 0.8116(2) 0.0556(19) Uani 1 1 d U . .
O7B O 0.6655(6) 0.4232(5) 1.1162(3) 0.072(2) Uani 1 1 d U . .
O8B O 0.8278(10) 0.1645(8) 1.1651(4) 0.183(6) Uani 1 1 d U . .
N1B N 0.7364(7) 0.2498(5) 0.9751(3) 0.057(2) Uani 1 1 d U . .
H1BD H 0.7344 0.2984 0.9760 0.069 Uiso 1 1 calc R . .
C1B C 0.6978(9) 0.3496(7) 0.8153(4) 0.055(3) Uani 1 1 d U . .
C2B C 0.6245(10) 0.3145(7) 0.8344(4) 0.070(3) Uani 1 1 d U . .
H2BD H 0.5652 0.3221 0.8214 0.084 Uiso 1 1 calc R . .
C3B C 0.6389(10) 0.2679(7) 0.8731(4) 0.069(3) Uani 1 1 d U . .
H3BD H 0.5886 0.2449 0.8866 0.083 Uiso 1 1 calc R . .
C4B C 0.7260(11) 0.2559(7) 0.8912(4) 0.070(3) Uani 1 1 d U . .
C5B C 0.8004(9) 0.2883(7) 0.8707(4) 0.064(3) Uani 1 1 d U . .
H5BD H 0.8612 0.2785 0.8829 0.077 Uiso 1 1 calc R . .
C6B C 0.7879(9) 0.3337(6) 0.8337(4) 0.054(3) Uani 1 1 d U . .
C7B C 0.7421(11) 0.2063(7) 0.9330(4) 0.081(4) Uani 1 1 d U . .
H7BD H 0.6903 0.1787 0.9386 0.097 Uiso 1 1 calc R . .
H7BE H 0.8094 0.1674 0.9262 0.097 Uiso 1 1 calc R . .
C8B C 0.7343(10) 0.2006(7) 1.0160(4) 0.079(3) Uani 1 1 d U . .
H8BD H 0.7925 0.1535 1.0098 0.094 Uiso 1 1 calc R . .
H8BE H 0.6717 0.1849 1.0202 0.094 Uiso 1 1 calc R . .
C9B C 0.7384(9) 0.2380(8) 1.0599(4) 0.073(3) Uani 1 1 d U . .
C10B C 0.6978(8) 0.3153(8) 1.0700(4) 0.066(3) Uani 1 1 d U . .
H10D H 0.6624 0.3473 1.0486 0.079 Uiso 1 1 calc R . .
C11B C 0.7069(9) 0.3480(9) 1.1104(4) 0.071(3) Uani 1 1 d U . .
C12B C 0.7546(10) 0.3029(10) 1.1429(5) 0.103(5) Uani 1 1 d U . .
H12D H 0.7639 0.3245 1.1702 0.124 Uiso 1 1 calc R . .
C13B C 0.7891(12) 0.2228(12) 1.1336(6) 0.134(5) Uani 1 1 d U . .
C14B C 0.7837(10) 0.1912(10) 1.0926(5) 0.113(5) Uani 1 1 d U . .
H14D H 0.8109 0.1374 1.0867 0.135 Uiso 1 1 calc R . .
C15B C 0.6722(9) 0.4621(8) 1.1570(4) 0.083(4) Uani 1 1 d U . .
H15D H 0.6389 0.5172 1.1553 0.125 Uiso 1 1 calc R . .
H15E H 0.7436 0.4536 1.1591 0.125 Uiso 1 1 calc R . .
H15F H 0.6387 0.4420 1.1844 0.125 Uiso 1 1 calc R . .
C16B C 0.8279(15) 0.1938(14) 1.2100(7) 0.185(9) Uani 1 1 d U . .
H16D H 0.8517 0.1510 1.2299 0.277 Uiso 1 1 calc R . .
H16E H 0.7590 0.2242 1.2235 0.277 Uiso 1 1 calc R . .
H16F H 0.8730 0.2263 1.2070 0.277 Uiso 1 1 calc R . .
C17B C 0.5989(9) 0.4110(8) 0.7582(5) 0.081(4) Uani 1 1 d U . .
H17D H 0.5385 0.4263 0.7829 0.098 Uiso 1 1 calc R . .
H17E H 0.5981 0.3639 0.7424 0.098 Uiso 1 1 calc R . .
C18B C 0.5956(11) 0.4730(9) 0.7249(5) 0.103(4) Uani 1 1 d U . .
H18D H 0.6609 0.4622 0.7032 0.124 Uiso 1 1 calc R . .
H18E H 0.5411 0.4772 0.7068 0.124 Uiso 1 1 calc R . .
C19B C 0.5322(11) 0.6070(10) 0.7272(5) 0.110(5) Uani 1 1 d U . .
H19D H 0.5840 0.6174 0.7026 0.132 Uiso 1 1 calc R B .
H19E H 0.4791 0.5970 0.7123 0.132 Uiso 1 1 calc R . .
C20B C 0.4895(13) 0.6709(9) 0.7564(5) 0.127(5) Uani 1 1 d DU B .
H20D H 0.4316 0.6613 0.7775 0.152 Uiso 1 1 calc R . .
H20E H 0.4607 0.7142 0.7371 0.152 Uiso 1 1 calc R . .
C21B C 0.4770(9) 0.7507(13) 0.8201(7) 0.186(7) Uiso 0.86(3) 1 d PDU B 1
H21D H 0.4267 0.7259 0.8358 0.223 Uiso 0.86(3) 1 calc PR B 1
H21E H 0.4403 0.7971 0.8051 0.223 Uiso 0.86(3) 1 calc PR B 1
C22B C 0.5311(15) 0.7739(14) 0.8560(5) 0.216(9) Uiso 0.86(3) 1 d PDU B 1
H22D H 0.5679 0.7278 0.8711 0.259 Uiso 0.86(3) 1 calc PR B 1
H22E H 0.4808 0.8086 0.8800 0.259 Uiso 0.86(3) 1 calc PR B 1
C23B C 0.6061(14) 0.8150(15) 0.8313(7) 0.245(11) Uiso 0.86(3) 1 d PDU B 1
H23D H 0.5703 0.8648 0.8193 0.294 Uiso 0.86(3) 1 calc PR B 1
H23E H 0.6540 0.7828 0.8056 0.294 Uiso 0.86(3) 1 calc PR B 1
C24B C 0.6606(13) 0.8262(10) 0.8705(8) 0.250(11) Uiso 0.86(3) 1 d PDU B 1
H24D H 0.6292 0.8662 0.8932 0.300 Uiso 0.86(3) 1 calc PR B 1
C21F C 0.4832(14) 0.749(4) 0.8224(19) 0.183(9) Uiso 0.14(3) 1 d PDU B 2
H21P H 0.4186 0.7364 0.8308 0.220 Uiso 0.14(3) 1 calc PR B 2
H21Q H 0.4679 0.8029 0.8125 0.220 Uiso 0.14(3) 1 calc PR B 2
C22F C 0.537(4) 0.739(5) 0.8643(8) 0.206(12) Uiso 0.14(3) 1 d PDU B 2
H22P H 0.4919 0.7306 0.8923 0.247 Uiso 0.14(3) 1 calc PR B 2
H22Q H 0.5985 0.6940 0.8590 0.247 Uiso 0.14(3) 1 calc PR B 2
C23F C 0.5682(13) 0.812(4) 0.872(2) 0.234(12) Uiso 0.14(3) 1 d PDU B 2
H23P H 0.5630 0.8232 0.9047 0.281 Uiso 0.14(3) 1 calc PR B 2
H23Q H 0.5256 0.8569 0.8575 0.281 Uiso 0.14(3) 1 calc PR B 2
C24F C 0.679(2) 0.790(2) 0.8464(11) 0.253(13) Uiso 0.14(3) 1 d PDU B 2
H24P H 0.6942 0.7853 0.8137 0.303 Uiso 0.14(3) 1 calc PR B 2
C25B C 0.7573(10) 0.7764(14) 0.8721(7) 0.278(11) Uiso 1 1 d DU . .
H25D H 0.8150 0.7814 0.8515 0.333 Uiso 1 1 calc R B 1
C26B C 0.7672(11) 0.7133(13) 0.9081(10) 0.328(13) Uiso 1 1 d DU B .
H26D H 0.7142 0.7294 0.9359 0.393 Uiso 1 1 calc R . .
H26E H 0.7641 0.6647 0.8952 0.393 Uiso 1 1 calc R . .
C27B C 0.8732(16) 0.7057(9) 0.9188(7) 0.303(12) Uiso 1 1 d DU . .
H27D H 0.9045 0.7401 0.8992 0.363 Uiso 1 1 calc R B .
H27E H 0.8680 0.7202 0.9516 0.363 Uiso 1 1 calc R . .
C28B C 0.9384(13) 0.6217(9) 0.9091(4) 0.184(7) Uiso 1 1 d DU B .
H28D H 1.0087 0.6161 0.9130 0.221 Uiso 1 1 calc R . .
H28E H 0.9111 0.5880 0.9312 0.221 Uiso 1 1 calc R . .
C29B C 1.0384(10) 0.5391(10) 0.8459(5) 0.121(5) Uani 1 1 d DU . .
H29D H 1.0950 0.5611 0.8461 0.146 Uiso 1 1 calc R . .
H29E H 1.0470 0.4949 0.8666 0.146 Uiso 1 1 calc R . .
C30B C 1.0379(11) 0.5161(10) 0.8018(7) 0.123(5) Uani 1 1 d U . .
H30D H 1.1074 0.4870 0.7870 0.147 Uiso 1 1 calc R . .
H30E H 1.0141 0.5616 0.7832 0.147 Uiso 1 1 calc R . .
C31B C 1.0188(9) 0.3907(7) 0.8058(5) 0.082(4) Uani 1 1 d U . .
H31D H 1.0784 0.3826 0.8211 0.099 Uiso 1 1 calc R . .
H31E H 1.0430 0.3680 0.7741 0.099 Uiso 1 1 calc R . .
C32B C 0.9506(8) 0.3533(7) 0.8309(4) 0.064(3) Uani 1 1 d U . .
H32D H 0.9327 0.3720 0.8634 0.076 Uiso 1 1 calc R . .
H32E H 0.9846 0.2974 0.8303 0.076 Uiso 1 1 calc R . .
O1C O 0.7500(5) 0.2324(4) 0.6604(3) 0.058(2) Uani 1 1 d U C .
O2C O 0.8380(8) 0.1344(6) 0.7292(3) 0.106(3) Uani 1 1 d DU . .
O3C O 0.984(2) -0.0659(13) 0.7460(9) 0.122(6) Uani 0.366(11) 1 d PDU C 1
O3G O 0.8813(11) -0.0265(7) 0.7504(7) 0.109(5) Uani 0.634(11) 1 d PDU C 2
O4C O 0.5986(7) -0.0519(4) 0.6513(3) 0.103(3) Uani 1 1 d DU C .
O5C O 0.5073(5) 0.1075(5) 0.6419(3) 0.072(2) Uani 1 1 d U . .
O6C O 0.5988(5) 0.2233(4) 0.6244(2) 0.0579(19) Uani 1 1 d U . .
O7C O 0.6546(7) 0.1314(4) 0.2775(3) 0.089(3) Uani 1 1 d U . .
O8C O 0.8778(5) -0.0299(4) 0.3716(2) 0.0573(19) Uani 1 1 d U . .
N1C N 0.7523(6) 0.2367(4) 0.4454(3) 0.043(2) Uani 1 1 d U . .
H1CG H 0.7464 0.1937 0.4580 0.052 Uiso 1 1 calc R . .
C1C C 0.7535(9) 0.2542(6) 0.6150(4) 0.058(3) Uani 1 1 d U . .
C2C C 0.8261(9) 0.2813(6) 0.5886(4) 0.058(3) Uani 1 1 d U . .
H2CG H 0.8798 0.2881 0.6021 0.070 Uiso 1 1 calc R . .
C3C C 0.8225(8) 0.2989(6) 0.5431(4) 0.058(3) Uani 1 1 d U . .
H3CG H 0.8746 0.3164 0.5255 0.069 Uiso 1 1 calc R . .
C4C C 0.7432(9) 0.2914(6) 0.5222(4) 0.055(3) Uani 1 1 d U . .
C5C C 0.6667(8) 0.2679(5) 0.5491(4) 0.055(3) Uani 1 1 d U . .
H5CG H 0.6112 0.2646 0.5357 0.066 Uiso 1 1 calc R . .
C6C C 0.6685(8) 0.2484(6) 0.5961(4) 0.054(3) Uani 1 1 d U . .
C7C C 0.7412(9) 0.3080(6) 0.4731(4) 0.061(3) Uani 1 1 d U . .
H7CG H 0.7970 0.3297 0.4606 0.073 Uiso 1 1 calc R . .
H7CH H 0.6764 0.3469 0.4701 0.073 Uiso 1 1 calc R . .
C8C C 0.7739(8) 0.2458(6) 0.3951(3) 0.054(3) Uani 1 1 d U . .
H8CG H 0.8407 0.2550 0.3865 0.065 Uiso 1 1 calc R . .
H8CH H 0.7220 0.2911 0.3862 0.065 Uiso 1 1 calc R . .
C9C C 0.7742(8) 0.1748(6) 0.3686(4) 0.050(3) Uani 1 1 d U . .
C10C C 0.7168(9) 0.1822(7) 0.3337(4) 0.060(3) Uani 1 1 d U . .
H10G H 0.6786 0.2317 0.3259 0.073 Uiso 1 1 calc R . .
C11C C 0.7155(9) 0.1185(7) 0.3107(4) 0.062(3) Uani 1 1 d U . .
C12C C 0.7709(8) 0.0463(6) 0.3203(4) 0.060(3) Uani 1 1 d U . .
H12G H 0.7721 0.0025 0.3032 0.072 Uiso 1 1 calc R . .
C13C C 0.8250(8) 0.0397(6) 0.3559(4) 0.052(3) Uani 1 1 d U . .
C14C C 0.8279(7) 0.1030(6) 0.3798(3) 0.047(3) Uani 1 1 d U . .
H14G H 0.8668 0.0968 0.4037 0.056 Uiso 1 1 calc R . .
C15C C 0.6673(12) 0.0687(7) 0.2465(5) 0.099(5) Uani 1 1 d U . .
H15G H 0.6191 0.0845 0.2252 0.148 Uiso 1 1 calc R . .
H15H H 0.6548 0.0252 0.2642 0.148 Uiso 1 1 calc R . .
H15I H 0.7365 0.0534 0.2290 0.148 Uiso 1 1 calc R . .
C16C C 0.8772(8) -0.0987(6) 0.3509(4) 0.060(3) Uani 1 1 d U . .
H16G H 0.9181 -0.1426 0.3657 0.090 Uiso 1 1 calc R . .
H16H H 0.9056 -0.1002 0.3179 0.090 Uiso 1 1 calc R . .
H16I H 0.8075 -0.1012 0.3547 0.090 Uiso 1 1 calc R . .
C17C C 0.8345(8) 0.2392(7) 0.6812(4) 0.065(3) Uani 1 1 d U . .
H17G H 0.8996 0.2071 0.6637 0.078 Uiso 1 1 calc R C .
H17H H 0.8356 0.2932 0.6812 0.078 Uiso 1 1 calc R . .
C18C C 0.8194(10) 0.2140(7) 0.7268(4) 0.086(4) Uani 1 1 d DU C .
H18G H 0.8648 0.2296 0.7443 0.103 Uiso 1 1 calc R . .
H18H H 0.7487 0.2396 0.7418 0.103 Uiso 1 1 calc R . .
C19C C 0.881(4) 0.0854(12) 0.7645(10) 0.113(6) Uani 0.366(11) 1 d PDU C 1
H19G H 0.8367 0.1013 0.7947 0.136 Uiso 0.366(11) 1 calc PR C 1
H19H H 0.9479 0.0924 0.7664 0.136 Uiso 0.366(11) 1 calc PR C 1
C20C C 0.896(4) 0.0000(16) 0.755(2) 0.100(7) Uani 0.366(11) 1 d PDU C 1
H20G H 0.8519 -0.0148 0.7813 0.120 Uiso 0.366(11) 1 calc PR C 1
H20H H 0.8618 0.0001 0.7280 0.120 Uiso 0.366(11) 1 calc PR C 1
C21C C 0.9697(17) -0.1271(13) 0.7200(6) 0.080(7) Uiso 0.366(11) 1 d PDU C 1
H21G H 1.0353 -0.1669 0.7103 0.096 Uiso 0.366(11) 1 calc PR C 1
H21H H 0.9421 -0.1065 0.6921 0.096 Uiso 0.366(11) 1 calc PR C 1
C19G C 0.8538(18) 0.1048(7) 0.7743(3) 0.137(7) Uiso 0.634(11) 1 d PDU C 2
H19S H 0.7889 0.1022 0.7929 0.165 Uiso 0.634(11) 1 calc PR C 2
H19T H 0.8803 0.1390 0.7908 0.165 Uiso 0.634(11) 1 calc PR C 2
C20G C 0.9304(14) 0.0240(6) 0.7677(8) 0.127(6) Uiso 0.634(11) 1 d PDU C 2
H20S H 0.9916 0.0250 0.7453 0.153 Uiso 0.634(11) 1 calc PR C 2
H20T H 0.9512 0.0056 0.7974 0.153 Uiso 0.634(11) 1 calc PR C 2
C21G C 0.9509(12) -0.1018(7) 0.7367(9) 0.153(7) Uiso 0.634(11) 1 d PDU C 2
H21S H 1.0108 -0.1114 0.7520 0.183 Uiso 0.634(11) 1 calc PR C 2
H21T H 0.9743 -0.1050 0.7029 0.183 Uiso 0.634(11) 1 calc PR C 2
C22C C 0.8952(14) -0.1621(8) 0.7511(5) 0.236(9) Uiso 1 1 d DU . .
H22G H 0.9333 -0.2084 0.7657 0.283 Uiso 0.366(11) 1 calc PR C 1
H22H H 0.8536 -0.1246 0.7759 0.283 Uiso 0.366(11) 1 calc PR C 1
H22S H 0.9024 -0.1779 0.7830 0.283 Uiso 0.634(11) 1 calc PR C 2
H22T H 0.8222 -0.1401 0.7501 0.283 Uiso 0.634(11) 1 calc PR C 2
C23C C 0.826(3) -0.184(3) 0.7218(7) 0.250(12) Uiso 0.366(11) 1 d PDU C 1
H23G H 0.7870 -0.1381 0.7070 0.300 Uiso 0.366(11) 1 calc PR C 1
H23H H 0.8661 -0.2229 0.6976 0.300 Uiso 0.366(11) 1 calc PR C 1
C24C C 0.757(2) -0.216(2) 0.7579(13) 0.268(14) Uiso 0.366(11) 1 d PDU C 1
H24G H 0.7795 -0.2381 0.7850 0.322 Uiso 0.366(11) 1 calc PR C 1
C25C C 0.6596(19) -0.212(3) 0.7503(9) 0.249(14) Uiso 0.366(11) 1 d PDU C 1
H25G H 0.6234 -0.2430 0.7671 0.299 Uiso 0.366(11) 1 calc PR C 1
C26C C 0.6118(17) -0.156(3) 0.7146(7) 0.198(12) Uiso 0.366(11) 1 d PDU C 1
H26G H 0.6026 -0.1021 0.7235 0.237 Uiso 0.366(11) 1 calc PR C 1
H26H H 0.5456 -0.1619 0.7111 0.237 Uiso 0.366(11) 1 calc PR C 1
C27C C 0.690(3) -0.1811(13) 0.6701(7) 0.183(10) Uiso 0.366(11) 1 d PDU C 1
H27G H 0.7573 -0.1786 0.6751 0.220 Uiso 0.366(11) 1 calc PR C 1
H27H H 0.6972 -0.2346 0.6614 0.220 Uiso 0.366(11) 1 calc PR C 1
C23G C 0.9415(11) -0.2321(10) 0.7176(10) 0.274(13) Uiso 0.634(11) 1 d PDU C 2
H23S H 0.9956 -0.2717 0.7297 0.329 Uiso 0.634(11) 1 calc PR C 2
H23T H 0.9693 -0.2172 0.6867 0.329 Uiso 0.634(11) 1 calc PR C 2
C24G C 0.8491(14) -0.2604(10) 0.7162(10) 0.260(12) Uiso 0.634(11) 1 d PDU C 2
H24S H 0.8378 -0.3011 0.7350 0.312 Uiso 0.634(11) 1 calc PR C 2
C25G C 0.7820(12) -0.225(2) 0.6866(7) 0.201(10) Uiso 0.634(11) 1 d PDU C 2
H25S H 0.8069 -0.2196 0.6550 0.242 Uiso 0.634(11) 1 calc PR C 2
C26G C 0.6676(14) -0.1958(14) 0.7056(5) 0.188(10) Uiso 0.634(11) 1 d PDU C 2
H26S H 0.6493 -0.1456 0.7221 0.225 Uiso 0.634(11) 1 calc PR C 2
H26T H 0.6451 -0.2330 0.7266 0.225 Uiso 0.634(11) 1 calc PR C 2
C27G C 0.6218(13) -0.1885(7) 0.6612(7) 0.131(8) Uiso 0.634(11) 1 d PDU C 2
H27S H 0.6454 -0.2384 0.6440 0.157 Uiso 0.634(11) 1 calc PR C 2
H27T H 0.5470 -0.1734 0.6691 0.157 Uiso 0.634(11) 1 calc PR C 2
C28C C 0.6555(10) -0.1273(5) 0.6312(4) 0.129(5) Uiso 1 1 d DU . .
H28G H 0.7151 -0.1237 0.6086 0.154 Uiso 1 1 calc R C 1
H28H H 0.6125 -0.1477 0.6149 0.154 Uiso 1 1 calc R C 1
C29C C 0.5015(9) -0.0227(7) 0.6405(6) 0.099(4) Uani 1 1 d DU . .
H29G H 0.4601 -0.0566 0.6528 0.118 Uiso 1 1 calc R C .
H29H H 0.5061 -0.0215 0.6066 0.118 Uiso 1 1 calc R . .
C30C C 0.4503(10) 0.0588(8) 0.6615(5) 0.094(4) Uani 1 1 d U C .
H30G H 0.3804 0.0779 0.6551 0.113 Uiso 1 1 calc R . .
H30H H 0.4469 0.0581 0.6954 0.113 Uiso 1 1 calc R . .
C31C C 0.4496(8) 0.1849(7) 0.6417(4) 0.066(3) Uani 1 1 d U . .
H31G H 0.4368 0.2088 0.6729 0.079 Uiso 1 1 calc R . .
H31H H 0.3835 0.1889 0.6327 0.079 Uiso 1 1 calc R . .
C32C C 0.5085(8) 0.2254(7) 0.6075(4) 0.066(3) Uani 1 1 d U . .
H32G H 0.5258 0.1992 0.5768 0.079 Uiso 1 1 calc R . .
H32H H 0.4677 0.2791 0.6045 0.079 Uiso 1 1 calc R . .
O1D O 0.9203(5) 0.1226(4) 0.4805(2) 0.0490(18) Uani 1 1 d U D .
O2D O 0.9895(6) 0.2435(5) 0.4308(3) 0.099(3) Uani 1 1 d U . .
O3D O 0.9073(8) 0.4112(6) 0.4362(4) 0.147(4) Uani 1 1 d DU . .
O4D O 0.5323(7) 0.3387(4) 0.4311(3) 0.098(3) Uani 1 1 d DU D .
O5D O 0.5748(5) 0.1860(4) 0.4611(2) 0.0509(18) Uani 1 1 d U . .
O6D O 0.7477(5) 0.0940(4) 0.4939(2) 0.0461(17) Uani 1 1 d U . .
O7D O 0.4017(6) 0.0998(5) 0.8630(3) 0.083(2) Uani 1 1 d U . .
O8D O 0.4316(5) 0.3103(4) 0.7629(3) 0.065(2) Uani 1 1 d U . .
N1D N 0.6925(6) 0.0800(5) 0.6814(3) 0.051(2) Uani 1 1 d U . .
H1DD H 0.6680 0.1268 0.6717 0.061 Uiso 1 1 calc R . .
C1D C 0.8915(8) 0.0953(6) 0.5227(4) 0.047(3) Uani 1 1 d U . .
C2D C 0.9471(8) 0.0820(6) 0.5588(4) 0.054(3) Uani 1 1 d U . .
H2DJ H 1.0114 0.0909 0.5543 0.065 Uiso 1 1 calc R . .
C3D C 0.9107(8) 0.0568(6) 0.6002(4) 0.055(3) Uani 1 1 d U . .
H3DJ H 0.9501 0.0480 0.6241 0.066 Uiso 1 1 calc R . .
C4D C 0.8188(8) 0.0442(6) 0.6077(4) 0.048(3) Uani 1 1 d U . .
C5D C 0.7630(7) 0.0540(5) 0.5720(4) 0.046(3) Uani 1 1 d U . .
H5DJ H 0.7000 0.0430 0.5766 0.055 Uiso 1 1 calc R . .
C6D C 0.7990(7) 0.0791(5) 0.5304(4) 0.040(2) Uani 1 1 d U . .
C7D C 0.7782(8) 0.0184(6) 0.6539(4) 0.060(3) Uani 1 1 d U . .
H7DJ H 0.8338 0.0013 0.6719 0.073 Uiso 1 1 calc R . .
H7DK H 0.7542 -0.0263 0.6492 0.073 Uiso 1 1 calc R . .
C8D C 0.6551(8) 0.0526(6) 0.7259(4) 0.061(3) Uani 1 1 d U . .
H8DJ H 0.7127 0.0332 0.7425 0.074 Uiso 1 1 calc R . .
H8DK H 0.6305 0.0086 0.7203 0.074 Uiso 1 1 calc R . .
C9D C 0.5723(8) 0.1100(7) 0.7566(4) 0.053(3) Uani 1 1 d U . .
C10D C 0.5256(9) 0.0822(7) 0.7953(4) 0.069(3) Uani 1 1 d U . .
H10J H 0.5483 0.0294 0.8021 0.083 Uiso 1 1 calc R . .
C11D C 0.4438(9) 0.1328(8) 0.8249(4) 0.066(3) Uani 1 1 d U . .
C12D C 0.4119(8) 0.2104(7) 0.8151(4) 0.058(3) Uani 1 1 d U . .
H12J H 0.3578 0.2451 0.8352 0.070 Uiso 1 1 calc R . .
C13D C 0.4591(8) 0.2356(7) 0.7766(4) 0.054(3) Uani 1 1 d U . .
C14D C 0.5399(8) 0.1873(6) 0.7475(3) 0.048(3) Uani 1 1 d U . .
H14J H 0.5733 0.2070 0.7214 0.057 Uiso 1 1 calc R . .
C15D C 0.3155(9) 0.1478(8) 0.8933(4) 0.086(4) Uani 1 1 d U . .
H15J H 0.2937 0.1173 0.9187 0.128 Uiso 1 1 calc R . .
H15K H 0.2601 0.1689 0.8761 0.128 Uiso 1 1 calc R . .
H15L H 0.3339 0.1899 0.9059 0.128 Uiso 1 1 calc R . .
C16D C 0.3319(9) 0.3587(7) 0.7840(5) 0.083(4) Uani 1 1 d U . .
H16J H 0.3211 0.4106 0.7721 0.125 Uiso 1 1 calc R . .
H16K H 0.3274 0.3607 0.8175 0.125 Uiso 1 1 calc R . .
H16L H 0.2799 0.3374 0.7765 0.125 Uiso 1 1 calc R . .
C17D C 1.0231(9) 0.1275(8) 0.4718(5) 0.082(4) Uani 1 1 d U . .
H17J H 1.0323 0.1591 0.4966 0.098 Uiso 0.672(15) 1 calc PR D 1
H17K H 1.0711 0.0755 0.4722 0.098 Uiso 0.672(15) 1 calc PR D 1
H17V H 1.0573 0.0989 0.4963 0.098 Uiso 0.328(15) 1 calc PR D 2
H17W H 1.0571 0.0988 0.4424 0.098 Uiso 0.328(15) 1 calc PR D 2
C18D C 1.0440(13) 0.1594(12) 0.4299(8) 0.083(5) Uani 0.672(15) 1 d PU D 1
H18J H 1.0237 0.1332 0.4059 0.100 Uiso 0.672(15) 1 calc PR D 1
H18K H 1.1179 0.1514 0.4217 0.100 Uiso 0.672(15) 1 calc PR D 1
C18H C 1.043(3) 0.195(2) 0.4690(16) 0.079(7) Uani 0.328(15) 1 d PU D 2
H18V H 1.1170 0.1863 0.4612 0.095 Uiso 0.328(15) 1 calc PR D 2
H18W H 1.0178 0.2229 0.4992 0.095 Uiso 0.328(15) 1 calc PR D 2
C19D C 1.0401(14) 0.2997(12) 0.4270(8) 0.163(6) Uani 1 1 d U D .
H19J H 1.1098 0.2780 0.4097 0.196 Uiso 1 1 calc R . .
H19K H 1.0447 0.3159 0.4582 0.196 Uiso 1 1 calc R . .
C20D C 0.9869(11) 0.3652(8) 0.4035(8) 0.155(6) Uani 1 1 d DU D .
H20J H 1.0334 0.3947 0.3902 0.186 Uiso 1 1 calc R . .
H20K H 0.9595 0.3483 0.3782 0.186 Uiso 1 1 calc R . .
C21D C 0.8647(8) 0.4881(7) 0.4207(9) 0.165(8) Uiso 0.672(15) 1 d PDU D 1
H21J H 0.8978 0.4941 0.3888 0.198 Uiso 0.672(15) 1 calc PR D 1
H21K H 0.8736 0.5267 0.4412 0.198 Uiso 0.672(15) 1 calc PR D 1
C22D C 0.7515(10) 0.4974(8) 0.4225(11) 0.179(8) Uiso 0.672(15) 1 d PDU D 1
H22J H 0.7229 0.4795 0.4523 0.215 Uiso 0.672(15) 1 calc PR D 1
H22K H 0.7430 0.4660 0.3974 0.215 Uiso 0.672(15) 1 calc PR D 1
C23D C 0.6953(8) 0.5825(8) 0.4169(8) 0.175(8) Uiso 0.672(15) 1 d PDU D 1
H23J H 0.7125 0.5994 0.3851 0.210 Uiso 0.672(15) 1 calc PR D 1
H23K H 0.7094 0.6162 0.4391 0.210 Uiso 0.672(15) 1 calc PR D 1
C21H C 0.8206(19) 0.4521(18) 0.4157(9) 0.159(9) Uiso 0.328(15) 1 d PDU D 2
H21V H 0.7822 0.4164 0.4104 0.191 Uiso 0.328(15) 1 calc PR D 2
H21W H 0.8442 0.4714 0.3854 0.191 Uiso 0.328(15) 1 calc PR D 2
C22H C 0.7507(16) 0.5198(17) 0.4471(7) 0.180(10) Uiso 0.328(15) 1 d PDU D 2
H22V H 0.7913 0.5404 0.4649 0.216 Uiso 0.328(15) 1 calc PR D 2
H22W H 0.7009 0.5023 0.4692 0.216 Uiso 0.328(15) 1 calc PR D 2
C23H C 0.6951(9) 0.5831(12) 0.4172(9) 0.177(10) Uiso 0.328(15) 1 d PDU D 2
H23V H 0.7236 0.5721 0.3841 0.212 Uiso 0.328(15) 1 calc PR D 2
H23W H 0.6995 0.6339 0.4259 0.212 Uiso 0.328(15) 1 calc PR D 2
C24D C 0.5849(7) 0.5802(10) 0.4280(5) 0.180(7) Uiso 1 1 d DU . .
H24J H 0.5453 0.5958 0.4577 0.216 Uiso 1 1 calc R D 1
C25D C 0.5439(9) 0.5548(9) 0.3936(5) 0.137(6) Uiso 1 1 d DU D .
H25J H 0.5835 0.5418 0.3636 0.165 Uiso 1 1 calc R . .
C26D C 0.4357(8) 0.5477(6) 0.4034(6) 0.174(7) Uiso 1 1 d DU . .
H26J H 0.3945 0.5771 0.3812 0.209 Uiso 1 1 calc R D .
H26K H 0.4015 0.5660 0.4352 0.209 Uiso 1 1 calc R . .
C27D C 0.4538(13) 0.4609(6) 0.3972(5) 0.181(8) Uiso 1 1 d DU D .
H27J H 0.3891 0.4501 0.3962 0.217 Uiso 1 1 calc R . .
H27K H 0.5008 0.4414 0.3680 0.217 Uiso 1 1 calc R . .
C28D C 0.4997(13) 0.4213(4) 0.4385(4) 0.154(6) Uiso 1 1 d DU . .
H28J H 0.5583 0.4389 0.4422 0.184 Uiso 1 1 calc R D .
H28K H 0.4486 0.4355 0.4671 0.184 Uiso 1 1 calc R . .
C29D C 0.4576(9) 0.3027(6) 0.4432(5) 0.079(3) Uani 1 1 d DU . .
H29J H 0.4027 0.3235 0.4252 0.095 Uiso 1 1 calc R D .
H29K H 0.4283 0.3126 0.4764 0.095 Uiso 1 1 calc R . .
C30D C 0.5010(9) 0.2204(7) 0.4339(4) 0.064(3) Uani 1 1 d U D .
H30J H 0.4462 0.1957 0.4400 0.077 Uiso 1 1 calc R . .
H30K H 0.5320 0.2112 0.4009 0.077 Uiso 1 1 calc R . .
C31D C 0.6010(8) 0.1054(6) 0.4603(4) 0.050(3) Uani 1 1 d U . .
H31J H 0.6454 0.0845 0.4307 0.061 Uiso 1 1 calc R . .
H31K H 0.5390 0.0891 0.4628 0.061 Uiso 1 1 calc R . .
C32D C 0.6541(7) 0.0746(6) 0.4992(3) 0.050(3) Uani 1 1 d U . .
H32J H 0.6105 0.0966 0.5288 0.060 Uiso 1 1 calc R . .
H32K H 0.6683 0.0182 0.4997 0.060 Uiso 1 1 calc R . .
P1 P 0.2802(3) 0.1687(2) 0.53312(12) 0.0749(11) Uani 1 1 d U . .
F1 F 0.3282(7) 0.0964(5) 0.5643(3) 0.132(3) Uani 1 1 d U . .
F2 F 0.2368(6) 0.2119(5) 0.5813(3) 0.107(3) Uani 1 1 d U . .
F3 F 0.3804(7) 0.1939(6) 0.5335(3) 0.136(3) Uani 1 1 d U . .
F4 F 0.2478(8) 0.2333(6) 0.5021(4) 0.164(4) Uani 1 1 d U . .
F5 F 0.3435(8) 0.1164(5) 0.4900(3) 0.148(4) Uani 1 1 d U . .
F6 F 0.1975(6) 0.1281(5) 0.5342(3) 0.119(3) Uani 1 1 d U . .
P2 P 0.1997(3) 0.3822(2) 0.93568(12) 0.0759(11) Uani 1 1 d U . .
F7 F 0.3157(6) 0.3366(5) 0.9133(3) 0.122(3) Uani 1 1 d U . .
F8 F 0.1633(10) 0.3558(7) 0.8946(4) 0.184(5) Uani 1 1 d U . .
F9 F 0.1937(6) 0.3048(5) 0.9603(3) 0.123(3) Uani 1 1 d U . .
F10 F 0.2463(6) 0.4048(5) 0.9769(3) 0.139(4) Uani 1 1 d U . .
F11 F 0.2097(8) 0.4572(6) 0.9140(4) 0.170(4) Uani 1 1 d U . .
F12 F 0.0901(5) 0.4274(5) 0.9589(4) 0.136(3) Uani 1 1 d U . .
P3 P 0.1537(3) 0.1510(2) 0.78105(13) 0.0780(12) Uani 1 1 d U . .
F13 F 0.2264(6) 0.1318(5) 0.7343(3) 0.135(3) Uani 1 1 d U . .
F14 F 0.1221(6) 0.0758(4) 0.7715(3) 0.111(3) Uani 1 1 d U . .
F15 F 0.0653(5) 0.2018(4) 0.7569(2) 0.084(2) Uani 1 1 d U . .
F16 F 0.2386(8) 0.0984(5) 0.8058(4) 0.169(5) Uani 1 1 d U . .
F17 F 0.1801(6) 0.2222(5) 0.7924(4) 0.146(4) Uani 1 1 d U . .
F18 F 0.0722(9) 0.1656(5) 0.8281(3) 0.163(4) Uani 1 1 d U . .
P4 P 0.7731(5) 0.3945(3) 0.28430(16) 0.1239(18) Uani 1 1 d U . .
F19 F 0.7151(8) 0.4036(5) 0.3351(3) 0.141(3) Uani 1 1 d U . .
F20 F 0.6917(13) 0.4690(6) 0.2721(5) 0.218(6) Uani 1 1 d U . .
F21 F 0.8303(10) 0.3824(9) 0.2319(3) 0.190(5) Uani 1 1 d U . .
F22 F 0.8472(7) 0.3161(8) 0.2968(3) 0.170(5) Uani 1 1 d U . .
F23 F 0.8377(11) 0.4421(9) 0.2962(3) 0.216(6) Uani 1 1 d U . .
F24 F 0.7062(6) 0.3458(5) 0.2697(3) 0.124(3) Uani 1 1 d U . .

loop_
_atom_site_aniso_label
_atom_site_aniso_U_11
_atom_site_aniso_U_22
_atom_site_aniso_U_33
_atom_site_aniso_U_23
_atom_site_aniso_U_13
_atom_site_aniso_U_12
O1A 0.043(4) 0.072(5) 0.048(4) -0.013(4) -0.001(3) -0.026(4)
O2A 0.090(6) 0.083(6) 0.101(6) -0.029(5) -0.005(5) -0.042(5)
O3A 0.174(9) 0.124(8) 0.183(9) -0.032(7) -0.023(8) -0.070(7)
O4A 0.173(9) 0.091(7) 0.133(8) -0.038(6) 0.018(7) 0.015(7)
O5A 0.047(5) 0.057(5) 0.098(6) -0.003(4) -0.008(4) -0.011(4)
O6A 0.045(4) 0.060(4) 0.048(4) -0.004(4) -0.012(4) -0.026(4)
O7A 0.069(6) 0.140(8) 0.070(6) 0.015(6) -0.018(5) -0.005(5)
O8A 0.090(6) 0.073(6) 0.064(5) 0.001(5) -0.015(5) -0.022(5)
N1A 0.058(5) 0.060(6) 0.051(5) 0.002(5) -0.008(4) -0.033(5)
C1A 0.044(6) 0.053(6) 0.041(6) -0.012(5) -0.006(5) -0.015(5)
C2A 0.029(6) 0.062(7) 0.059(7) -0.021(6) -0.006(6) -0.014(5)
C3A 0.032(6) 0.061(7) 0.056(7) -0.005(6) -0.009(5) -0.014(5)
C4A 0.033(6) 0.051(6) 0.048(6) -0.003(5) -0.007(5) -0.011(5)
C5A 0.036(6) 0.056(7) 0.049(7) -0.017(6) 0.001(5) -0.014(5)
C6A 0.040(6) 0.049(6) 0.036(6) -0.012(5) -0.005(5) -0.015(5)
C7A 0.041(6) 0.055(6) 0.061(7) -0.001(6) -0.014(5) -0.010(5)
C8A 0.075(7) 0.062(7) 0.061(7) -0.003(6) -0.002(6) -0.024(6)
C9A 0.055(6) 0.069(7) 0.059(7) 0.006(6) -0.003(6) -0.032(6)
C10A 0.046(6) 0.080(8) 0.064(8) 0.007(6) -0.010(6) -0.018(6)
C11A 0.046(7) 0.100(8) 0.065(7) 0.012(7) -0.007(6) -0.025(6)
C12A 0.054(7) 0.089(8) 0.054(7) 0.006(7) -0.007(6) -0.033(6)
C13A 0.058(7) 0.071(7) 0.061(7) 0.003(6) -0.002(6) -0.025(6)
C14A 0.057(7) 0.067(7) 0.049(7) 0.006(6) -0.010(6) -0.021(6)
C15A 0.107(12) 0.202(17) 0.069(11) 0.000(11) -0.028(9) 0.017(12)
C16A 0.096(10) 0.081(10) 0.087(10) 0.006(8) -0.020(9) 0.004(8)
C17A 0.044(6) 0.072(7) 0.066(7) -0.019(6) -0.003(5) -0.028(6)
C18A 0.060(7) 0.080(8) 0.078(8) -0.016(7) 0.004(6) -0.033(6)
C19A 0.105(10) 0.100(10) 0.121(11) -0.007(9) -0.023(9) -0.047(9)
C19E 0.118(13) 0.100(13) 0.124(13) -0.013(13) -0.011(13) -0.046(13)
C20A 0.136(10) 0.109(9) 0.146(10) -0.015(9) -0.015(9) -0.067(9)
C29A 0.134(11) 0.092(11) 0.181(13) -0.011(10) 0.009(10) -0.036(9)
C30A 0.077(9) 0.066(8) 0.152(11) -0.023(8) -0.010(8) -0.004(7)
C31A 0.042(6) 0.070(8) 0.073(7) -0.005(6) -0.014(6) -0.017(6)
C32A 0.043(6) 0.062(7) 0.046(6) -0.009(5) -0.011(5) -0.017(5)
O1B 0.059(5) 0.073(5) 0.063(5) -0.005(4) -0.020(4) -0.028(4)
O2B 0.072(6) 0.109(7) 0.095(6) 0.007(6) -0.043(5) -0.019(5)
O3B 0.155(8) 0.160(8) 0.187(9) 0.023(7) -0.098(8) -0.023(7)
O4B 0.108(7) 0.193(9) 0.120(7) 0.009(7) -0.031(6) -0.089(7)
O5B 0.046(5) 0.095(7) 0.202(9) 0.027(7) -0.008(6) -0.020(5)
O6B 0.046(4) 0.064(5) 0.055(4) -0.008(4) -0.009(4) -0.011(4)
O7B 0.074(6) 0.096(6) 0.061(5) 0.007(5) -0.032(4) -0.037(5)
O8B 0.176(10) 0.205(11) 0.088(8) 0.007(8) -0.037(8) 0.074(9)
N1B 0.090(6) 0.044(5) 0.046(5) 0.003(4) -0.011(5) -0.032(5)
C1B 0.058(7) 0.062(7) 0.051(7) -0.009(6) -0.011(6) -0.025(6)
C2B 0.077(8) 0.074(8) 0.068(8) -0.025(6) -0.004(7) -0.038(7)
C3B 0.085(8) 0.065(7) 0.068(8) -0.021(6) -0.006(7) -0.039(7)
C4B 0.096(8) 0.054(7) 0.064(7) -0.021(6) -0.008(7) -0.026(7)
C5B 0.074(8) 0.061(7) 0.059(7) -0.016(6) -0.008(6) -0.022(6)
C6B 0.058(7) 0.050(6) 0.054(7) -0.012(5) -0.007(6) -0.018(6)
C7B 0.114(9) 0.068(8) 0.060(7) -0.010(6) -0.013(7) -0.025(7)
C8B 0.083(8) 0.079(8) 0.083(8) 0.006(7) -0.022(7) -0.033(7)
C9B 0.056(7) 0.093(8) 0.064(7) 0.012(7) -0.013(6) -0.013(7)
C10B 0.051(7) 0.098(9) 0.058(7) 0.013(7) -0.029(6) -0.028(6)
C11B 0.040(6) 0.119(9) 0.056(7) 0.009(7) -0.016(6) -0.023(7)
C12B 0.066(8) 0.145(11) 0.064(8) -0.008(8) -0.020(7) 0.027(8)
C13B 0.105(9) 0.163(11) 0.075(8) 0.000(9) -0.031(8) 0.058(9)
C14B 0.082(9) 0.124(10) 0.088(9) -0.013(8) -0.017(8) 0.040(8)
C15B 0.070(8) 0.144(12) 0.050(8) -0.004(8) -0.012(6) -0.053(8)
C16B 0.153(16) 0.26(2) 0.102(14) 0.032(15) -0.068(13) 0.015(15)
C17B 0.075(8) 0.102(9) 0.086(8) -0.005(7) -0.044(7) -0.038(7)
C18B 0.088(8) 0.128(11) 0.103(10) -0.004(9) -0.065(8) -0.019(8)
C19B 0.082(9) 0.135(11) 0.093(10) 0.004(9) -0.040(8) 0.012(9)
C20B 0.111(10) 0.131(11) 0.154(12) 0.041(9) -0.085(9) -0.028(9)
C29B 0.063(8) 0.180(12) 0.149(12) 0.045(11) -0.046(9) -0.065(8)
C30B 0.055(8) 0.128(10) 0.194(13) 0.028(11) -0.021(9) -0.042(8)
C31B 0.043(7) 0.074(8) 0.120(9) 0.010(8) -0.014(7) -0.002(7)
C32B 0.052(7) 0.066(7) 0.071(7) -0.002(6) -0.015(6) -0.012(6)
O1C 0.050(4) 0.069(5) 0.055(5) -0.021(4) -0.012(4) -0.013(4)
O2C 0.162(7) 0.130(7) 0.064(5) 0.013(5) -0.046(5) -0.086(6)
O3C 0.115(9) 0.132(10) 0.130(9) 0.003(9) -0.041(9) -0.042(8)
O3G 0.092(8) 0.129(9) 0.121(8) 0.024(8) -0.045(7) -0.044(8)
O4C 0.106(7) 0.075(6) 0.133(7) -0.017(5) -0.056(6) -0.014(5)
O5C 0.045(5) 0.076(6) 0.103(6) 0.011(5) -0.020(4) -0.025(4)
O6C 0.042(4) 0.065(5) 0.068(5) -0.012(4) -0.012(4) -0.015(4)
O7C 0.116(7) 0.058(5) 0.091(6) -0.011(5) -0.056(6) 0.002(5)
O8C 0.057(5) 0.051(5) 0.070(5) -0.007(4) -0.030(4) -0.013(4)
N1C 0.066(5) 0.028(4) 0.041(5) -0.002(4) -0.012(4) -0.019(4)
C1C 0.055(7) 0.056(6) 0.063(7) -0.022(6) -0.012(6) -0.013(5)
C2C 0.055(7) 0.056(7) 0.070(8) -0.017(6) -0.013(6) -0.024(6)
C3C 0.060(7) 0.055(7) 0.064(7) -0.013(6) -0.004(6) -0.029(6)
C4C 0.055(6) 0.038(6) 0.068(7) -0.012(5) -0.008(6) -0.007(5)
C5C 0.053(7) 0.032(6) 0.078(8) -0.009(6) -0.017(6) -0.006(5)
C6C 0.042(6) 0.047(6) 0.070(7) -0.023(6) -0.011(6) -0.006(5)
C7C 0.060(7) 0.049(6) 0.070(7) -0.005(6) -0.009(6) -0.011(5)
C8C 0.059(6) 0.051(6) 0.052(7) 0.000(5) -0.008(5) -0.015(5)
C9C 0.055(6) 0.051(6) 0.047(6) 0.000(5) -0.004(5) -0.025(5)
C10C 0.075(7) 0.051(7) 0.052(7) 0.004(6) -0.018(6) -0.011(6)
C11C 0.080(7) 0.052(7) 0.052(6) -0.005(6) -0.035(6) -0.003(6)
C12C 0.062(7) 0.051(7) 0.062(7) -0.014(6) -0.028(6) 0.003(6)
C13C 0.042(6) 0.048(7) 0.061(7) -0.009(6) -0.010(5) -0.003(5)
C14C 0.043(6) 0.055(7) 0.047(6) 0.000(6) -0.018(5) -0.014(5)
C15C 0.143(13) 0.067(9) 0.091(10) 0.000(8) -0.063(9) -0.014(9)
C16C 0.062(7) 0.046(7) 0.072(8) -0.006(6) -0.025(6) -0.008(6)
C17C 0.059(7) 0.077(7) 0.071(7) -0.023(6) -0.020(6) -0.031(6)
C18C 0.084(8) 0.110(9) 0.068(8) -0.028(8) -0.015(7) -0.032(8)
C19C 0.133(11) 0.117(11) 0.108(10) -0.015(10) -0.035(10) -0.054(10)
C20C 0.114(11) 0.109(11) 0.100(10) 0.000(11) -0.039(10) -0.055(10)
C29C 0.092(9) 0.091(9) 0.134(10) 0.003(8) -0.038(8) -0.049(8)
C30C 0.060(8) 0.107(9) 0.120(10) 0.017(8) -0.027(7) -0.027(7)
C31C 0.039(6) 0.075(8) 0.084(8) 0.001(7) -0.017(6) -0.016(6)
C32C 0.044(7) 0.066(7) 0.089(8) -0.014(6) -0.024(6) -0.010(6)
O1D 0.034(4) 0.057(4) 0.053(5) -0.009(4) 0.003(3) -0.014(3)
O2D 0.055(5) 0.090(6) 0.144(7) 0.047(6) -0.003(5) -0.021(5)
O3D 0.182(9) 0.116(8) 0.170(9) 0.022(7) -0.071(7) -0.065(7)
O4D 0.088(6) 0.059(5) 0.150(8) 0.019(5) -0.029(6) -0.023(5)
O5D 0.044(4) 0.047(4) 0.063(5) 0.005(4) -0.019(4) -0.011(4)
O6D 0.036(4) 0.048(4) 0.056(4) -0.005(3) -0.012(4) -0.013(3)
O7D 0.075(6) 0.094(6) 0.070(6) 0.002(5) 0.010(5) -0.021(5)
O8D 0.049(5) 0.053(5) 0.088(5) -0.017(4) 0.004(4) -0.016(4)
N1D 0.048(5) 0.052(5) 0.050(5) 0.000(4) -0.014(4) -0.009(4)
C1D 0.033(6) 0.039(6) 0.065(7) -0.023(5) -0.007(6) -0.004(5)
C2D 0.034(6) 0.057(7) 0.068(7) -0.026(6) -0.010(6) -0.008(5)
C3D 0.038(6) 0.061(7) 0.061(7) -0.011(6) -0.016(6) -0.004(5)
C4D 0.043(6) 0.046(6) 0.047(6) -0.007(5) -0.014(5) 0.004(5)
C5D 0.035(6) 0.043(6) 0.059(7) -0.013(5) -0.010(6) -0.006(5)
C6D 0.037(6) 0.035(5) 0.044(6) -0.014(5) -0.012(5) 0.001(5)
C7D 0.052(6) 0.055(7) 0.066(7) -0.010(6) -0.018(6) 0.002(5)
C8D 0.058(7) 0.061(7) 0.062(7) 0.005(6) -0.009(6) -0.014(6)
C9D 0.047(6) 0.063(7) 0.052(6) -0.001(6) -0.005(5) -0.022(6)
C10D 0.058(7) 0.074(8) 0.067(8) -0.002(6) -0.008(6) -0.009(6)
C11D 0.057(7) 0.084(8) 0.056(7) -0.010(6) -0.004(6) -0.023(6)
C12D 0.049(6) 0.065(7) 0.063(7) -0.006(6) -0.009(6) -0.021(6)
C13D 0.049(6) 0.056(7) 0.063(7) -0.015(6) -0.005(6) -0.025(6)
C14D 0.043(6) 0.063(7) 0.045(6) -0.009(6) -0.010(5) -0.024(6)
C15D 0.071(9) 0.114(11) 0.066(8) -0.003(8) 0.009(7) -0.032(8)
C16D 0.071(9) 0.068(8) 0.096(10) -0.021(7) 0.016(8) -0.015(7)
C17D 0.052(7) 0.077(8) 0.107(9) 0.015(7) 0.001(7) -0.014(6)
C18D 0.045(8) 0.084(10) 0.111(11) 0.010(10) -0.004(9) -0.011(8)
C18H 0.045(11) 0.078(12) 0.108(13) 0.020(12) -0.004(11) -0.014(11)
C19D 0.098(10) 0.149(12) 0.245(14) 0.063(11) -0.019(10) -0.051(10)
C20D 0.122(12) 0.127(12) 0.222(14) 0.072(11) 0.007(11) -0.072(10)
C29D 0.057(7) 0.073(8) 0.112(9) 0.023(7) -0.026(7) -0.021(7)
C30D 0.057(7) 0.068(7) 0.078(7) 0.020(6) -0.029(6) -0.024(6)
C31D 0.045(6) 0.052(7) 0.058(7) 0.000(5) -0.013(5) -0.019(5)
C32D 0.047(6) 0.061(7) 0.052(6) 0.000(5) -0.017(5) -0.025(5)
P1 0.084(3) 0.088(3) 0.068(2) -0.011(2) -0.003(2) -0.051(2)
F1 0.146(8) 0.135(7) 0.128(7) 0.008(6) -0.062(6) -0.039(6)
F2 0.095(6) 0.122(6) 0.097(6) -0.021(5) 0.009(5) -0.034(5)
F3 0.124(7) 0.201(10) 0.106(6) -0.025(6) -0.001(5) -0.093(7)
F4 0.148(8) 0.135(8) 0.176(9) 0.074(8) -0.021(7) -0.003(7)
F5 0.200(10) 0.117(7) 0.129(7) -0.019(6) 0.041(7) -0.091(7)
F6 0.091(6) 0.176(8) 0.120(6) 0.012(6) -0.031(5) -0.079(6)
P2 0.074(3) 0.092(3) 0.073(2) -0.014(2) -0.009(2) -0.044(2)
F7 0.095(6) 0.129(7) 0.128(7) -0.046(5) 0.022(5) -0.033(5)
F8 0.227(11) 0.208(11) 0.144(9) -0.026(8) -0.112(9) -0.058(9)
F9 0.112(6) 0.135(7) 0.124(7) 0.008(6) -0.004(5) -0.053(6)
F10 0.106(6) 0.133(7) 0.169(8) -0.078(6) -0.048(6) -0.002(5)
F11 0.128(8) 0.141(8) 0.223(11) 0.054(8) 0.027(8) -0.050(7)
F12 0.046(5) 0.154(8) 0.200(9) -0.013(7) 0.004(5) -0.028(5)
P3 0.074(2) 0.074(3) 0.080(3) -0.037(2) -0.030(2) -0.001(2)
F13 0.099(6) 0.138(7) 0.147(8) -0.035(6) 0.018(6) -0.024(6)
F14 0.104(6) 0.073(5) 0.159(7) -0.012(5) -0.034(5) -0.022(4)
F15 0.085(5) 0.078(5) 0.093(5) -0.009(4) -0.046(4) -0.013(4)
F16 0.213(10) 0.090(6) 0.198(10) -0.059(6) -0.155(9) 0.036(6)
F17 0.103(6) 0.088(6) 0.256(11) -0.063(7) -0.104(7) 0.004(5)
F18 0.236(11) 0.100(7) 0.095(7) -0.001(5) 0.004(7) 0.018(7)
P4 0.170(5) 0.169(5) 0.089(4) 0.066(3) -0.075(3) -0.109(4)
F19 0.192(9) 0.109(7) 0.114(7) 0.033(6) -0.012(7) -0.045(6)
F20 0.365(17) 0.112(8) 0.240(13) 0.098(9) -0.177(13) -0.101(10)
F21 0.267(12) 0.337(15) 0.083(7) 0.066(8) -0.072(7) -0.246(12)
F22 0.095(7) 0.285(14) 0.118(7) 0.037(8) -0.050(6) -0.020(8)
F23 0.282(13) 0.376(17) 0.105(7) 0.059(9) -0.068(8) -0.257(13)
F24 0.096(6) 0.125(7) 0.177(8) 0.039(6) -0.060(6) -0.053(5)

loop_
_atom_type_symbol
_atom_type_description
_atom_type_scat_dispersion_real
_atom_type_scat_dispersion_imag
_atom_type_scat_source
C C 0.0033 0.0016 'International Tables Vol C Tables 4.2.6.8 and 6.1.1.4'
H H 0.0000 0.0000 'International Tables Vol C Tables 4.2.6.8 and 6.1.1.4'
N N 0.0061 0.0033 'International Tables Vol C Tables 4.2.6.8 and 6.1.1.4'
O O 0.0106 0.0060 'International Tables Vol C Tables 4.2.6.8 and 6.1.1.4'
F F 0.0171 0.0103 'International Tables Vol C Tables 4.2.6.8 and 6.1.1.4'
P P 0.1023 0.0942 'International Tables Vol C Tables 4.2.6.8 and 6.1.1.4'

loop_
_geom_angle_atom_site_label_1
_geom_angle_atom_site_label_2
_geom_angle_atom_site_label_3
_geom_angle
C1A O1A C17A 116.1(8)
C18A O2A C19E 118.0(11)
C18A O2A C19A 109.5(11)
C19E O2A C19A 54.8(14)
C21A O3A C21E 2(2)
C21A O3A C20A 110.4(9)
C21E O3A C20A 110.7(10)
C29A O4A C28E 131.2(10)
C29A O4A C28A 121.3(9)
C28E O4A C28A 98.5(17)
C31A O5A C30A 109.8(9)
C6A O6A C32A 117.4(7)
C11A O7A C15A 115.8(11)
C13A O8A C16A 119.2(10)
C7A N1A C8A 113.0(8)
C2A C1A O1A 124.9(9)
C2A C1A C6A 119.6(10)
O1A C1A C6A 115.4(10)
C3A C2A C1A 120.7(10)
C2A C3A C4A 120.2(10)
C5A C4A C3A 119.3(10)
C5A C4A C7A 120.3(9)
C3A C4A C7A 120.4(10)
C6A C5A C4A 121.2(9)
O6A C6A C5A 125.8(9)
O6A C6A C1A 115.2(9)
C5A C6A C1A 119.0(10)
C4A C7A N1A 112.5(8)
C9A C8A N1A 114.4(9)
C10A C9A C14A 120.5(11)
C10A C9A C8A 119.7(11)
C14A C9A C8A 119.8(11)
C9A C10A C11A 120.0(12)
C12A C11A O7A 124.6(12)
C12A C11A C10A 120.5(12)
O7A C11A C10A 114.8(12)
C11A C12A C13A 120.1(12)
O8A C13A C14A 124.0(11)
O8A C13A C12A 115.6(11)
C14A C13A C12A 120.4(12)
C13A C14A C9A 118.5(11)
O1A C17A C18A 107.3(9)
O2A C18A C17A 111.7(10)
C20A C19A O2A 111.2(15)
O2A C19E C20A 106.6(11)
C19A C20A O3A 114.1(15)
C19A C20A C19E 53.4(14)
O3A C20A C19E 117.8(18)
O3A C21A C22A 109.2(6)
C21A C22A C23A 108.4(6)
O3A C21E C22E 108.8(7)
C21E C22E C23A 109.0(7)
C24A C23A C22E 102.2(5)
C24A C23A C22A 102.3(5)
C22E C23A C22A 1(2)
C25A C24A C23A 118.8(7)
C24A C25A C26A 118.9(7)
C25A C26A C27A 102.0(5)
C25A C26A C27E 102.0(5)
C27A C26A C27E 41(2)
C28A C27A C26A 108.8(6)
O4A C28A C27A 109.4(6)
C28E C27E C26A 110.5(7)
O4A C28E C27E 108.1(7)
O4A C29A C30A 128.7(15)
C29A C30A O5A 103.0(15)
O5A C31A C32A 106.9(9)
O6A C32A C31A 107.5(8)
C1B O1B C17B 117.1(9)
C19B O2B C18B 112.6(11)
C21B O3B C21F 4.6(19)
C21B O3B C20B 107.2(9)
C21F O3B C20B 111.3(11)
C28B O4B C29B 106.3(8)
C31B O5B C30B 114.7(10)
C6B O6B C32B 116.1(8)
C11B O7B C15B 120.4(10)
C16B O8B C13B 114.1(15)
C7B N1B C8B 110.7(9)
O1B C1B C2B 124.8(11)
O1B C1B C6B 116.5(10)
C2B C1B C6B 118.6(12)
C1B C2B C3B 119.9(12)
C4B C3B C2B 119.8(12)
C3B C4B C5B 119.8(12)
C3B C4B C7B 120.3(13)
C5B C4B C7B 119.8(13)
C6B C5B C4B 121.4(12)
C5B C6B O6B 124.2(11)
C5B C6B C1B 120.3(11)
O6B C6B C1B 115.5(11)
N1B C7B C4B 113.5(9)
N1B C8B C9B 114.4(10)
C10B C9B C14B 118.6(13)
C10B C9B C8B 123.9(12)
C14B C9B C8B 117.4(13)
C9B C10B C11B 122.0(12)
O7B C11B C12B 122.8(13)
O7B C11B C10B 116.7(12)
C12B C11B C10B 120.5(15)
C11B C12B C13B 116.8(14)
C14B C13B C12B 122.2(15)
C14B C13B O8B 111.5(17)
C12B C13B O8B 126.2(15)
C13B C14B C9B 119.6(15)
O1B C17B C18B 109.7(10)
O2B C18B C17B 107.3(12)
C20B C19B O2B 111.9(14)
C19B C20B O3B 122.0(14)
O3B C21B C22B 111.1(7)
C21B C22B C23B 108.8(6)
C22B C23B C24B 101.9(6)
C25B C24B C23B 118.7(8)
O3B C21F C22F 108.6(7)
C23F C22F C21F 109.4(7)
C22F C23F C24F 102.6(6)
C25B C24F C23F 119.7(8)
C24F C25B C24B 38.9(18)
C24F C25B C26B 119.0(8)
C24B C25B C26B 118.0(8)
C27B C26B C25B 101.2(6)
C28B C27B C26B 108.1(6)
O4B C28B C27B 109.1(6)
C30B C29B O4B 107.2(13)
C29B C30B O5B 109.3(15)
O5B C31B C32B 110.7(10)
C31B C32B O6B 111.8(10)
C1C O1C C17C 114.6(8)
C18C O2C C19C 126.8(13)
C18C O2C C19G 113.7(8)
C19C O2C C19G 20(2)
C20C O3C C21C 113(2)
C20G O3G C21G 112.3(5)
C29C O4C C28C 115.0(8)
C31C O5C C30C 113.5(9)
C6C O6C C32C 117.0(9)
C11C O7C C15C 117.2(9)
C13C O8C C16C 119.5(8)
C8C N1C C7C 113.6(8)
C2C C1C O1C 127.0(10)
C2C C1C C6C 120.0(12)
O1C C1C C6C 113.0(11)
C1C C2C C3C 121.3(11)
C2C C3C C4C 121.1(11)
C5C C4C C3C 118.2(11)
C5C C4C C7C 120.9(10)
C3C C4C C7C 121.0(11)
C4C C5C C6C 122.2(11)
O6C C6C C5C 126.1(10)
O6C C6C C1C 116.8(11)
C5C C6C C1C 117.1(11)
C4C C7C N1C 111.4(8)
N1C C8C C9C 111.5(8)
C14C C9C C10C 119.1(10)
C14C C9C C8C 120.7(10)
C10C C9C C8C 120.1(10)
C11C C10C C9C 120.1(10)
C10C C11C C12C 121.9(10)
C10C C11C O7C 116.0(10)
C12C C11C O7C 122.1(10)
C11C C12C C13C 117.2(10)
C14C C13C C12C 122.2(10)
C14C C13C O8C 114.4(9)
C12C C13C O8C 123.4(10)
C9C C14C C13C 119.4(10)
C18C C17C O1C 106.9(10)
O2C C18C C17C 113.1(10)
O2C C19C C20C 113(3)
O3C C20C C19C 133(4)
O3C C21C C22C 108.5(6)
O2C C19G C20G 108.4(6)
O3G C20G C19G 107.6(6)
O3G C21G C22C 108.4(5)
C23C C22C C23G 62(2)
C23C C22C C21C 109.4(6)
C23G C22C C21C 84.7(11)
C23C C22C C21G 123(2)
C23G C22C C21G 108.7(6)
C21C C22C C21G 24.2(9)
C24C C23C C22C 102.4(6)
C25C C24C C23C 119.3(8)
C24C C25C C26C 119.7(8)
C25C C26C C27C 102.8(6)
C28C C27C C26C 109.0(6)
C22C C23G C24G 101.7(6)
C25G C24G C23G 118.9(8)
C24G C25G C26G 119.7(8)
C25G C26G C27G 102.1(6)
C28C C27G C26G 108.6(6)
O4C C28C C27G 108.9(6)
O4C C28C C27C 108.8(6)
C27G C28C C27C 41.4(18)
O4C C29C C30C 110.5(11)
O5C C30C C29C 108.9(11)
O5C C31C C32C 107.9(9)
O6C C32C C31C 107.4(9)
C1D O1D C17D 114.9(9)
C19D O2D C18D 122.7(12)
C19D O2D C18H 98.0(19)
C18D O2D C18H 51.3(17)
C20D O3D C21H 112.3(11)
C20D O3D C21D 113.2(11)
C21H O3D C21D 42.7(18)
C29D O4D C28D 115.7(9)
C31D O5D C30D 113.3(8)
C6D O6D C32D 116.8(8)
C11D O7D C15D 118.0(10)
C13D O8D C16D 116.7(9)
C8D N1D C7D 111.6(8)
O1D C1D C6D 117.2(9)
O1D C1D C2D 125.5(10)
C6D C1D C2D 117.2(11)
C3D C2D C1D 121.3(10)
C4D C3D C2D 120.6(10)
C3D C4D C5D 119.7(10)
C3D C4D C7D 120.2(10)
C5D C4D C7D 120.1(10)
C6D C5D C4D 119.9(10)
C5D C6D O6D 124.3(9)
C5D C6D C1D 121.1(10)
O6D C6D C1D 114.5(10)
C4D C7D N1D 113.3(9)
N1D C8D C9D 116.0(9)
C10D C9D C14D 119.7(10)
C10D C9D C8D 116.5(11)
C14D C9D C8D 123.8(10)
C9D C10D C11D 119.6(12)
O7D C11D C12D 124.5(11)
O7D C11D C10D 115.5(12)
C12D C11D C10D 120.0(12)
C13D C12D C11D 118.9(11)
C12D C13D O8D 123.7(10)
C12D C13D C14D 122.0(11)
O8D C13D C14D 114.3(10)
C13D C14D C9D 119.8(10)
C18H C17D C18D 59(2)
C18H C17D O1D 121.9(19)
C18D C17D O1D 111.2(13)
C17D C18D O2D 111.6(16)
C17D C18H O2D 109(3)
O2D C19D C20D 110.4(16)
O3D C20D C19D 107.6(17)
O3D C21D C22D 105.5(6)
C21D C22D C23D 109.2(6)
C22D C23D C24D 100.0(5)
O3D C21H C22H 111.0(7)
C21H C22H C23H 109.3(7)
C22H C23H C24D 103.6(6)
C25D C24D C23H 119.3(8)
C25D C24D C23D 118.9(8)
C23H C24D C23D 0.5(12)
C24D C25D C26D 121.1(7)
C25D C26D C27D 102.7(6)
C28D C27D C26D 107.6(6)
O4D C28D C27D 110.1(6)
O4D C29D C30D 109.6(10)
O5D C30D C29D 112.7(10)
O5D C31D C32D 110.1(8)
O6D C32D C31D 109.6(8)
F4 P1 F6 102.1(6)
F4 P1 F5 89.7(6)
F6 P1 F5 88.8(5)
F4 P1 F2 99.8(6)
F6 P1 F2 96.8(5)
F5 P1 F2 167.7(6)
F4 P1 F3 87.9(6)
F6 P1 F3 168.5(6)
F5 P1 F3 85.5(5)
F2 P1 F3 87.0(4)
F4 P1 F1 173.8(6)
F6 P1 F1 82.5(5)
F5 P1 F1 86.3(6)
F2 P1 F1 83.6(5)
F3 P1 F1 87.1(5)
F11 P2 F8 94.7(7)
F11 P2 F12 87.9(6)
F8 P2 F12 92.6(6)
F11 P2 F9 176.5(6)
F8 P2 F9 88.7(6)
F12 P2 F9 93.1(5)
F11 P2 F10 86.3(7)
F8 P2 F10 175.4(6)
F12 P2 F10 91.9(5)
F9 P2 F10 90.3(6)
F11 P2 F7 91.6(5)
F8 P2 F7 89.9(6)
F12 P2 F7 177.5(5)
F9 P2 F7 87.3(5)
F10 P2 F7 85.6(5)
F17 P3 F13 96.3(6)
F17 P3 F16 91.8(5)
F13 P3 F16 89.8(6)
F17 P3 F15 90.0(4)
F13 P3 F15 91.3(5)
F16 P3 F15 177.7(6)
F17 P3 F18 89.0(6)
F13 P3 F18 174.5(6)
F16 P3 F18 91.7(6)
F15 P3 F18 86.9(5)
F17 P3 F14 177.2(6)
F13 P3 F14 86.5(5)
F16 P3 F14 88.0(5)
F15 P3 F14 90.2(4)
F18 P3 F14 88.3(6)
F23 P4 F19 90.4(6)
F23 P4 F20 90.7(8)
F19 P4 F20 89.2(8)
F23 P4 F22 94.0(8)
F19 P4 F22 89.3(5)
F20 P4 F22 175.0(7)
F23 P4 F24 177.6(6)
F19 P4 F24 91.8(6)
F20 P4 F24 88.2(6)
F22 P4 F24 87.1(6)
F23 P4 F21 92.0(6)
F19 P4 F21 177.5(6)
F20 P4 F21 91.3(7)
F22 P4 F21 90.1(8)
F24 P4 F21 85.8(5)

loop_
_geom_bond_atom_site_label_1
_geom_bond_atom_site_label_2
_geom_bond_distance
O1A C1A 1.395(12)
O1A C17A 1.444(11)
O2A C18A 1.400(13)
O2A C19E 1.4498(11)
O2A C19A 1.466(18)
O3A C21A 1.4499(10)
O3A C21E 1.4500(11)
O3A C20A 1.466(15)
O4A C29A 1.249(10)
O4A C28E 1.4494(11)
O4A C28A 1.4503(10)
O5A C31A 1.412(12)
O5A C30A 1.490(15)
O6A C6A 1.365(11)
O6A C32A 1.447(11)
O7A C11A 1.379(14)
O7A C15A 1.440(16)
O8A C13A 1.370(13)
O8A C16A 1.382(14)
N1A C7A 1.495(12)
N1A C8A 1.507(13)
C1A C2A 1.388(14)
C1A C6A 1.399(14)
C2A C3A 1.371(14)
C3A C4A 1.387(13)
C4A C5A 1.387(13)
C4A C7A 1.483(14)
C5A C6A 1.381(13)
C8A C9A 1.503(15)
C9A C10A 1.375(15)
C9A C14A 1.398(15)
C10A C11A 1.386(16)
C11A C12A 1.357(16)
C12A C13A 1.395(15)
C13A C14A 1.388(15)
C17A C18A 1.524(15)
C19A C20A 1.44(2)
C19E C20A 1.5401(10)
C21A C22A 1.5400(10)
C22A C23A 1.5401(10)
C21E C22E 1.5400(11)
C22E C23A 1.5400(10)
C23A C24A 1.5399(11)
C24A C25A 1.3999(10)
C25A C26A 1.5400(10)
C26A C27A 1.5400(11)
C26A C27E 1.5401(11)
C27A C28A 1.5397(11)
C27E C28E 1.5400(10)
C29A C30A 1.261(17)
C31A C32A 1.491(14)
O1B C1B 1.349(13)
O1B C17B 1.476(13)
O2B C19B 1.392(16)
O2B C18B 1.422(16)
O3B C21B 1.4506(10)
O3B C21F 1.4500(10)
O3B C20B 1.474(15)
O4B C28B 1.4498(10)
O4B C29B 1.526(15)
O5B C31B 1.381(14)
O5B C30B 1.445(16)
O6B C6B 1.386(13)
O6B C32B 1.444(12)
O7B C11B 1.324(15)
O7B C15B 1.441(13)
O8B C16B 1.44(2)
O8B C13B 1.442(19)
N1B C7B 1.465(13)
N1B C8B 1.487(14)
C1B C2B 1.397(15)
C1B C6B 1.414(15)
C2B C3B 1.413(16)
C3B C4B 1.375(16)
C4B C5B 1.390(16)
C4B C7B 1.519(16)
C5B C6B 1.355(15)
C8B C9B 1.492(17)
C9B C10B 1.374(16)
C9B C14B 1.384(17)
C10B C11B 1.387(16)
C11B C12B 1.380(17)
C12B C13B 1.41(2)
C13B C14B 1.37(2)
C17B C18B 1.476(18)
C19B C20B 1.382(18)
C21B C22B 1.5395(11)
C22B C23B 1.5400(11)
C23B C24B 1.5401(11)
C24B C25B 1.4001(11)
C21F C22F 1.5400(11)
C22F C23F 1.5400(11)
C23F C24F 1.5400(11)
C24F C25B 1.4001(11)
C25B C26B 1.5400(10)
C26B C27B 1.5397(11)
C27B C28B 1.5396(10)
C29B C30B 1.38(2)
C31B C32B 1.429(15)
O1C C1C 1.380(13)
O1C C17C 1.464(12)
O2C C18C 1.400(12)
O2C C19C 1.4503(10)
O2C C19G 1.4504(10)
O3C C20C 1.44(4)
O3C C21C 1.4502(10)
O3G C20G 1.4499(11)
O3G C21G 1.4501(10)
O4C C29C 1.398(12)
O4C C28C 1.4502(10)
O5C C31C 1.406(13)
O5C C30C 1.414(14)
O6C C6C 1.350(13)
O6C C32C 1.432(12)
O7C C11C 1.380(12)
O7C C15C 1.431(14)
O8C C13C 1.382(12)
O8C C16C 1.413(11)
N1C C8C 1.474(12)
N1C C7C 1.507(12)
C1C C2C 1.376(15)
C1C C6C 1.433(15)
C2C C3C 1.375(15)
C3C C4C 1.405(15)
C4C C5C 1.386(15)
C4C C7C 1.475(15)
C5C C6C 1.424(15)
C8C C9C 1.527(14)
C9C C14C 1.368(13)
C9C C10C 1.393(14)
C10C C11C 1.367(15)
C11C C12C 1.369(14)
C12C C13C 1.382(14)
C13C C14C 1.381(14)
C17C C18C 1.409(14)
C19C C20C 1.5401(11)
C21C C22C 1.5400(10)
C19G C20G 1.5401(10)
C21G C22C 1.5401(7)
C22C C23C 1.5400(10)
C22C C23G 1.5400(10)
C23C C24C 1.5399(10)
C24C C25C 1.4000(11)
C25C C26C 1.5400(10)
C26C C27C 1.5401(11)
C27C C28C 1.5401(10)
C23G C24G 1.5400(11)
C24G C25G 1.3999(10)
C25G C26G 1.5399(11)
C26G C27G 1.5401(10)
C27G C28C 1.5400(11)
C29C C30C 1.538(17)
C31C C32C 1.510(15)
O1D C1D 1.366(12)
O1D C17D 1.450(13)
O2D C19D 1.401(19)
O2D C18D 1.50(2)
O2D C18H 1.57(4)
O3D C20D 1.409(17)
O3D C21H 1.4502(10)
O3D C21D 1.4503(10)
O4D C29D 1.388(12)
O4D C28D 1.4495(10)
O5D C31D 1.408(11)
O5D C30D 1.409(12)
O6D C6D 1.374(11)
O6D C32D 1.441(11)
O7D C11D 1.383(14)
O7D C15D 1.437(13)
O8D C13D 1.374(13)
O8D C16D 1.455(13)
N1D C8D 1.459(13)
N1D C7D 1.507(12)
C1D C6D 1.395(14)
C1D C2D 1.402(14)
C2D C3D 1.359(14)
C3D C4D 1.358(14)
C4D C5D 1.395(13)
C4D C7D 1.501(14)
C5D C6D 1.362(13)
C8D C9D 1.491(14)
C9D C10D 1.376(15)
C9D C14D 1.383(14)
C10D C11D 1.410(15)
C11D C12D 1.393(16)
C12D C13D 1.354(15)
C13D C14D 1.379(14)
C17D C18H 1.34(4)
C17D C18D 1.37(2)
C19D C20D 1.44(2)
C21D C22D 1.5398(11)
C22D C23D 1.5401(10)
C23D C24D 1.5402(11)
C21H C22H 1.5397(10)
C22H C23H 1.5400(10)
C23H C24D 1.5401(11)
C24D C25D 1.3999(10)
C25D C26D 1.5396(10)
C26D C27D 1.5401(10)
C27D C28D 1.5396(10)
C29D C30D 1.457(14)
C31D C32D 1.484(13)
P1 F4 1.484(9)
P1 F6 1.547(8)
P1 F5 1.573(9)
P1 F2 1.573(8)
P1 F3 1.607(9)
P1 F1 1.633(10)
P2 F11 1.530(10)
P2 F8 1.532(9)
P2 F12 1.557(8)
P2 F9 1.589(9)
P2 F10 1.591(9)
P2 F7 1.621(8)
P3 F17 1.515(8)
P3 F13 1.542(9)
P3 F16 1.570(8)
P3 F15 1.582(7)
P3 F18 1.607(10)
P3 F14 1.607(8)
P4 F23 1.515(11)
P4 F19 1.559(10)
P4 F20 1.577(13)
P4 F22 1.579(12)
P4 F24 1.584(9)
P4 F21 1.598(12)

loop_
_geom_hbond_atom_site_label_D
_geom_hbond_atom_site_label_H
_geom_hbond_atom_site_label_A
_geom_hbond_distance_DH
_geom_hbond_distance_HA
_geom_hbond_distance_DA
_geom_hbond_angle_DHA
N1A H1AA O1B 0.88 2.16 3.011(11) 164.2
N1A H1AA O6B 0.88 2.50 3.071(11) 123.4
N1B H1BD O1A 0.88 2.49 3.041(11) 121.5
N1B H1BD O6A 0.88 2.23 3.093(10) 168.0
N1C H1CG O5D 0.88 2.44 2.867(10) 110.2
N1C H1CG O6D 0.88 2.08 2.953(10) 171.5
N1D H1DD O1C 0.88 2.51 3.138(11) 128.7
N1D H1DD O6C 0.88 2.31 3.146(11) 159.0
